data_1008437
loop_
_publ_author_name
'Vincent, H'
'Bekka, A'
'Anne, M'
'Joubert, J C'

_publ_section_title
;
Synthese, structure cristalline,conductivite ionique, et proprietes
magnetiques d'un nouveau ferrite de type alumine $+beta" Na~1.3~ K~.6~
Fe~10.1~ Zn~.9~ O~17~
;
_journal_coden_ASTM JSSCBI
_journal_name_full 'Journal of Solid State Chemistry'
_journal_page_first 181
_journal_page_last 191
_journal_paper_doi 10.1016/0022-4596(89)90005-4
_journal_volume 81
_journal_year 1989
_chemical_formula_analytical 'Na1.3 K0.6 Fe10.1 Zn0.9 O17'
_chemical_formula_structural 'Na2.4 Fe10.99 O16.03'
_chemical_formula_sum 'Fe10.99 Na2.4 O16.03'
_chemical_name_systematic 'Sodium iron oxide (2.4/11/16)'
_space_group_IT_number 166
_symmetry_cell_setting trigonal
_symmetry_space_group_name_Hall '-R 3 2"'
_symmetry_space_group_name_H-M 'R -3 m :H'
_cell_angle_alpha 90
_cell_angle_beta 90
_cell_angle_gamma 120
_cell_formula_units_Z 3
_cell_length_a 5.947(1)
_cell_length_b 5.947(1)
_cell_length_c 35.83(1)
_cell_volume 1097.4
_refine_ls_R_factor_all 0.033
_cod_original_sg_symbol_H-M 'R -3 m H'
_cod_database_code 1008437

loop_
_symmetry_equiv_pos_as_xyz
x,y,z
-y,x-y,z
y-x,-x,z
-y,-x,z
x,x-y,z
y-x,y,z
-x,-y,-z
y,y-x,-z
x-y,x,-z
y,x,-z
-x,y-x,-z
x-y,-y,-z
1/3+x,2/3+y,2/3+z
2/3+x,1/3+y,1/3+z
1/3-y,2/3+x-y,2/3+z
2/3-y,1/3+x-y,1/3+z
1/3-x+y,2/3-x,2/3+z
2/3-x+y,1/3-x,1/3+z
1/3-y,2/3-x,2/3+z
2/3-y,1/3-x,1/3+z
1/3+x,2/3+x-y,2/3+z
2/3+x,1/3+x-y,1/3+z
1/3-x+y,2/3+y,2/3+z
2/3-x+y,1/3+y,1/3+z
1/3-x,2/3-y,2/3-z
2/3-x,1/3-y,1/3-z
1/3+y,2/3-x+y,2/3-z
2/3+y,1/3-x+y,1/3-z
1/3+x-y,2/3+x,2/3-z
2/3+x-y,1/3+x,1/3-z
1/3+y,2/3+x,2/3-z
2/3+y,1/3+x,1/3-z
1/3-x,2/3-x+y,2/3-z
2/3-x,1/3-x+y,1/3-z
1/3+x-y,2/3-y,2/3-z
2/3+x-y,1/3-y,1/3-z

loop_
_atom_site_aniso_label
_atom_site_aniso_U_11
_atom_site_aniso_U_12
_atom_site_aniso_U_13
_atom_site_aniso_U_22
_atom_site_aniso_U_23
_atom_site_aniso_U_33
Fe1 0.0050(2) 0.0027(2) 0.0003(1) 0.0050(2) -0.0003(1) 0.0018(2)
Fe2 0.0047(2) 0.0024(2) 0. 0.0047(2) 0. 0.0005(3)
Fe3 0.0054(2) 0.0027(2) 0. 0.0054(2) 0. 0.0001(2)
Fe4 0.0051(3) 0.0026(3) 0. 0.0051(3) 0. 0.0001(3)
O1 0.0047(8) 0.0013(8) -0.0008(3) 0.0047(8) 0.0008(3) 0.0001(3)
O2 0.0045(8) 0.0024(8) 0.0009(3) 0.0045(8) -0.0009(3) 0.0032(8)
O3 0.0055(12) 0.0028(12) 0. 0.0055(12) 0. 0.0030(14)
O4 0.0040(12) 0.0020(12) 0. 0.0040(12) 0. 0.0015(7)
O5 0.0423(47) 0.0212(47) 0. 0.0423(47) 0. 0.0024(11)
Na1 0.1298(105) -0.0856(125) 0.0502(57) 0.1298(105) -0.0502(57) 0.0295(37)

loop_
_atom_site_label
_atom_site_type_symbol
_atom_site_symmetry_multiplicity
_atom_site_Wyckoff_symbol
_atom_site_fract_x
_atom_site_fract_y
_atom_site_fract_z
_atom_site_occupancy
_atom_site_attached_hydrogens
_atom_site_calc_flag
Fe1 Fe3+ 18 h 0.16889(5) -0.16889(5) -0.06991(4) 1. 0 d
Fe2 Fe3+ 6 c 0. 0. 0.35041(2) 0.999(2) 0 d
Fe3 Fe3+ 6 c 0. 0. 0.44982(2) 1. 0 d
Fe4 Fe3+ 3 a 0. 0. 0. 0.99 0 d
O1 O2- 18 h 0.15604(29) -0.15604(29) 0.03389(6) 0.92(1) 0 d
O2 O2- 18 h 0.16404(26) -0.16404(26) 0.23599(6) 0.95(1) 0 d
O3 O2- 6 c 0. 0. 0.29639(13) 0.987(7) 0 d
O4 O2- 6 c 0. 0. 0.09588(13) 0.918(8) 0 d
O5 O2- 3 b 0. 0. 0.5 1. 0 d
Na1 Na1+ 18 h 0.700(3) -0.700(3) 0.1635(2) 0.40(1) 0 d

loop_
_atom_type_symbol
_atom_type_oxidation_number
Fe3+ 2.699
O2- -2.000
Na1+ 1.000
